data_7223917
loop_
_publ_author_name
'Yu, Tiantian'
'Wang, Shimin'
'Li, Xuemin'
'Gao, Xiaoli'
'Zhou, Chunlin'
'Cheng, Jiajia'
'Li, Baojun'
'Li, Jinpeng'
'Chang, Junbiao'
'Hou, Hongwei'
'Liu, Zhongyi'

_publ_section_title
;
 Roles of temperature, solvent, M/L ratios and anion in preparing
 complexes containing a Himta ligand
;
_journal_issue 8
_journal_name_full CrystEngComm
_journal_page_first 1350
_journal_paper_doi 10.1039/C5CE02277K
_journal_volume 18
_journal_year 2016
_chemical_formula_sum 'C16 H16 Mn N10 O4'
_chemical_formula_weight 467.33
_chemical_name_systematic
; 
 ? 
;
_space_group_IT_number 14
_symmetry_cell_setting monoclinic
_symmetry_space_group_name_Hall '-P 2ybc'
_symmetry_space_group_name_H-M 'P 1 21/c 1'
_atom_sites_solution_hydrogens geom
_atom_sites_solution_primary direct
_atom_sites_solution_secondary difmap
_audit_creation_method SHELXL-97
_audit_update_record
;
2016-01-08 deposited with the CCDC.
2016-01-15 downloaded from the CCDC.
;
_cell_angle_alpha 90.00
_cell_angle_beta 92.66(3)
_cell_angle_gamma 90.00
_cell_formula_units_Z 2
_cell_length_a 4.9140(10)
_cell_length_b 9.3923(19)
_cell_length_c 20.417(4)
_cell_measurement_reflns_used 2486
_cell_measurement_temperature 288(2)
_cell_measurement_theta_max 27.8406
_cell_measurement_theta_min 1.9970
_cell_volume 941.3(3)
_computing_cell_refinement 'CrystalClear (Rigaku/MSC Inc., 2006)'
_computing_data_collection 'CrystalClear (Rigaku/MSC Inc., 2006)'
_computing_data_reduction 'CrystalClear (Rigaku/MSC Inc., 2006)'
_computing_structure_refinement 'SHELXL-97 (Sheldrick, 1997)'
_computing_structure_solution 'SHELXS-97 (Sheldrick, 1990)'
_diffrn_ambient_temperature 288(2)
_diffrn_detector_area_resol_mean 28.5714
_diffrn_measured_fraction_theta_full 0.990
_diffrn_measured_fraction_theta_max 0.990
_diffrn_measurement_device_type Saturn724
_diffrn_measurement_method dtprofit.ref
_diffrn_radiation_monochromator graphite
_diffrn_radiation_source 'fine-focus sealed tube'
_diffrn_radiation_type MoK\a
_diffrn_radiation_wavelength 0.71073
_diffrn_reflns_av_R_equivalents 0.0411
_diffrn_reflns_av_sigmaI/netI 0.0445
_diffrn_reflns_limit_h_max 6
_diffrn_reflns_limit_h_min -6
_diffrn_reflns_limit_k_max 12
_diffrn_reflns_limit_k_min -12
_diffrn_reflns_limit_l_max 26
_diffrn_reflns_limit_l_min -24
_diffrn_reflns_number 7614
_diffrn_reflns_theta_full 27.84
_diffrn_reflns_theta_max 27.84
_diffrn_reflns_theta_min 2.00
_diffrn_standards_decay_% 0
_diffrn_standards_interval_count 0
_diffrn_standards_interval_time 0
_diffrn_standards_number 0
_exptl_absorpt_coefficient_mu 0.752
_exptl_absorpt_correction_T_max 0.8641
_exptl_absorpt_correction_T_min 0.8641
_exptl_absorpt_correction_type multi-scan
_exptl_crystal_colour Colorless
_exptl_crystal_density_diffrn 1.649
_exptl_crystal_density_method 'not measured'
_exptl_crystal_description Prism
_exptl_crystal_F_000 478
_exptl_crystal_size_max 0.20
_exptl_crystal_size_mid 0.20
_exptl_crystal_size_min 0.20
_refine_diff_density_max 0.261
_refine_diff_density_min -0.298
_refine_diff_density_rms 0.057
_refine_ls_extinction_method none
_refine_ls_goodness_of_fit_ref 1.127
_refine_ls_hydrogen_treatment mixed
_refine_ls_matrix_type full
_refine_ls_number_parameters 142
_refine_ls_number_reflns 2219
_refine_ls_number_restraints 0
_refine_ls_restrained_S_all 1.127
_refine_ls_R_factor_all 0.0768
_refine_ls_R_factor_gt 0.0577
_refine_ls_shift/su_max 0.000
_refine_ls_shift/su_mean 0.000
_refine_ls_structure_factor_coef Fsqd
_refine_ls_weighting_details 'calc w=1/[\s^2^(Fo^2^)+(0.0391P)^2^+0.3753P] where P=(Fo^2^+2Fc^2^)/3'
_refine_ls_weighting_scheme calc
_refine_ls_wR_factor_gt 0.1021
_refine_ls_wR_factor_ref 0.1100
_reflns_number_gt 1784
_reflns_number_total 2219
_reflns_threshold_expression >2sigma(I)
_cod_data_source_file c5ce02277k2.cif
_cod_data_source_block 3
_cod_depositor_comments
;
The following automatic conversions were performed:

'_symmetry_cell_setting' value 'Monoclinic' changed to 'monoclinic'
according to
/usr/data/users/saulius/crontab/automatic-downloads/rss-feeds/RSC/lib/dictionaries/cif_core.dic
dictionary named 'cif_core.dic' version 2.4.2 from 2011-04-26.

'_exptl_absorpt_correction_type' value 'Multi-scan' changed to
'multi-scan' according to
/usr/data/users/saulius/crontab/automatic-downloads/rss-feeds/RSC/lib/dictionaries/cif_core.dic
dictionary named 'cif_core.dic' version 2.4.2 from 2011-04-26.

Automatic conversion script
Id: cif_fix_values 4268 2015-11-12 08:31:59Z antanas 

 Adding full bibliography for 7223915--7223923.cif.
;
_cod_original_sg_symbol_H-M P2(1)/c
_cod_database_code 7223917

loop_
_symmetry_equiv_pos_as_xyz
'x, y, z'
'-x, y+1/2, -z+1/2'
'-x, -y, -z'
'x, -y-1/2, z-1/2'

loop_
_atom_site_label
_atom_site_type_symbol
_atom_site_fract_x
_atom_site_fract_y
_atom_site_fract_z
_atom_site_U_iso_or_equiv
_atom_site_adp_type
_atom_site_occupancy
_atom_site_symmetry_multiplicity
_atom_site_calc_flag
_atom_site_refinement_flags
C1 C 1.0960(6) 0.0008(4) 0.34344(14) 0.0473(8) Uani 1 1 d .
H1A H 1.1524 -0.0900 0.3621 0.057 Uiso 1 1 calc R
H1B H 1.2552 0.0462 0.3263 0.057 Uiso 1 1 calc R
C2 C 0.8887(5) -0.0237(3) 0.28868(13) 0.0356(6) Uani 1 1 d .
C3 C 0.7615(6) 0.0695(3) 0.24654(13) 0.0378(6) Uani 1 1 d .
H3 H 0.7919 0.1671 0.2439 0.045 Uiso 1 1 calc R
C4 C 0.3938(5) 0.0381(3) 0.15727(12) 0.0363(6) Uani 1 1 d .
H4A H 0.3073 0.1258 0.1703 0.044 Uiso 1 1 calc R
H4B H 0.2525 -0.0336 0.1517 0.044 Uiso 1 1 calc R
C5 C 0.5213(5) 0.0620(3) 0.09148(12) 0.0311(6) Uani 1 1 d .
C6 C 0.7366(6) 0.1787(3) 0.46988(15) 0.0485(8) Uani 1 1 d .
H6 H 0.6059 0.1879 0.5011 0.058 Uiso 1 1 calc R
C7 C 1.0602(6) 0.2258(3) 0.40763(13) 0.0420(7) Uani 1 1 d .
H7 H 1.1982 0.2733 0.3869 0.050 Uiso 1 1 calc R
C8 C 0.7804(7) 0.0598(4) 0.43457(17) 0.0555(9) Uani 1 1 d .
H8 H 0.6872 -0.0261 0.4368 0.067 Uiso 1 1 calc R
Mn1 Mn 1.0000 0.0000 0.0000 0.03379(19) Uani 1 2 d S
N1 N 0.5850(4) -0.0069(2) 0.20992(10) 0.0306(5) Uani 1 1 d .
N2 N 0.6003(6) -0.1435(3) 0.22701(13) 0.0559(8) Uani 1 1 d .
N3 N 0.7863(6) -0.1532(3) 0.27554(13) 0.0576(8) Uani 1 1 d .
N4 N 0.9882(5) 0.0908(3) 0.39500(11) 0.0389(6) Uani 1 1 d .
N5 N 0.9126(4) 0.2835(3) 0.45286(11) 0.0382(6) Uani 1 1 d .
O1 O 0.7726(3) 0.0455(2) 0.08829(9) 0.0422(5) Uani 1 1 d .
O2 O 0.3579(3) 0.1012(2) 0.04619(9) 0.0414(5) Uani 1 1 d .

loop_
_atom_site_aniso_label
_atom_site_aniso_U_11
_atom_site_aniso_U_22
_atom_site_aniso_U_33
_atom_site_aniso_U_23
_atom_site_aniso_U_13
_atom_site_aniso_U_12
C1 0.0416(16) 0.062(2) 0.0378(16) -0.0158(15) -0.0069(13) 0.0144(15)
C2 0.0378(15) 0.0402(17) 0.0286(14) -0.0054(11) 0.0003(11) 0.0080(12)
C3 0.0386(15) 0.0309(15) 0.0434(17) -0.0014(12) -0.0045(13) -0.0014(12)
C4 0.0272(13) 0.0541(18) 0.0275(14) -0.0003(11) 0.0012(11) 0.0012(12)
C5 0.0263(13) 0.0390(15) 0.0279(14) 0.0002(11) 0.0010(11) -0.0026(11)
C6 0.0476(17) 0.058(2) 0.0407(17) -0.0082(14) 0.0107(14) -0.0077(15)
C7 0.0336(14) 0.0561(19) 0.0363(17) -0.0050(13) 0.0032(12) -0.0035(14)
C8 0.058(2) 0.057(2) 0.052(2) -0.0080(16) 0.0114(16) -0.0121(17)
Mn1 0.0233(3) 0.0530(4) 0.0249(3) 0.0081(3) -0.0001(2) 0.0025(3)
N1 0.0322(11) 0.0355(12) 0.0244(11) -0.0017(9) 0.0038(9) -0.0034(10)
N2 0.081(2) 0.0369(15) 0.0480(16) 0.0042(12) -0.0178(15) -0.0140(14)
N3 0.085(2) 0.0372(15) 0.0483(16) 0.0061(12) -0.0191(15) -0.0011(14)
N4 0.0364(12) 0.0503(15) 0.0297(12) -0.0069(10) -0.0040(10) 0.0044(11)
N5 0.0331(12) 0.0508(15) 0.0305(13) -0.0057(10) -0.0012(10) -0.0018(11)
O1 0.0232(9) 0.0754(15) 0.0281(10) 0.0030(9) 0.0018(8) 0.0032(9)
O2 0.0272(9) 0.0614(13) 0.0352(11) 0.0109(9) -0.0034(8) 0.0002(9)

loop_
_atom_type_symbol
_atom_type_description
_atom_type_scat_dispersion_real
_atom_type_scat_dispersion_imag
_atom_type_scat_source
C C 0.0033 0.0016 'International Tables Vol C Tables 4.2.6.8 and 6.1.1.4'
H H 0.0000 0.0000 'International Tables Vol C Tables 4.2.6.8 and 6.1.1.4'
N N 0.0061 0.0033 'International Tables Vol C Tables 4.2.6.8 and 6.1.1.4'
O O 0.0106 0.0060 'International Tables Vol C Tables 4.2.6.8 and 6.1.1.4'
Mn Mn 0.3368 0.7283 'International Tables Vol C Tables 4.2.6.8 and 6.1.1.4'

loop_
_geom_angle_atom_site_label_1
_geom_angle_atom_site_label_2
_geom_angle_atom_site_label_3
_geom_angle
_geom_angle_site_symmetry_1
_geom_angle_site_symmetry_3
N4 C1 C2 111.6(2) . .
N4 C1 H1A 109.3 . .
C2 C1 H1A 109.3 . .
N4 C1 H1B 109.3 . .
C2 C1 H1B 109.3 . .
H1A C1 H1B 108.0 . .
N3 C2 C3 107.5(2) . .
N3 C2 C1 121.8(3) . .
C3 C2 C1 130.6(3) . .
N1 C3 C2 106.1(2) . .
N1 C3 H3 127.0 . .
C2 C3 H3 127.0 . .
N1 C4 C5 114.5(2) . .
N1 C4 H4A 108.6 . .
C5 C4 H4A 108.6 . .
N1 C4 H4B 108.6 . .
C5 C4 H4B 108.6 . .
H4A C4 H4B 107.6 . .
O1 C5 O2 126.9(2) . .
O1 C5 C4 118.4(2) . .
O2 C5 C4 114.7(2) . .
C8 C6 N5 110.0(3) . .
C8 C6 H6 125.0 . .
N5 C6 H6 125.0 . .
N5 C7 N4 112.1(3) . .
N5 C7 H7 124.0 . .
N4 C7 H7 124.0 . .
C6 C8 N4 106.4(3) . .
C6 C8 H8 126.8 . .
N4 C8 H8 126.8 . .
O2 Mn1 O2 180 1_655 3_655
O2 Mn1 O1 89.49(7) 1_655 .
O2 Mn1 O1 90.51(7) 3_655 .
O2 Mn1 O1 90.51(7) 1_655 3_755
O2 Mn1 O1 89.49(7) 3_655 3_755
O1 Mn1 O1 180 . 3_755
O2 Mn1 N5 85.76(8) 1_655 4_565
O2 Mn1 N5 94.24(8) 3_655 4_565
O1 Mn1 N5 94.56(8) . 4_565
O1 Mn1 N5 85.44(8) 3_755 4_565
O2 Mn1 N5 94.24(8) 1_655 2_745
O2 Mn1 N5 85.76(8) 3_655 2_745
O1 Mn1 N5 85.44(8) . 2_745
O1 Mn1 N5 94.56(8) 3_755 2_745
N5 Mn1 N5 180 4_565 2_745
C3 N1 N2 110.2(2) . .
C3 N1 C4 129.8(2) . .
N2 N1 C4 120.0(2) . .
N3 N2 N1 107.0(2) . .
N2 N3 C2 109.2(2) . .
C7 N4 C8 106.7(3) . .
C7 N4 C1 125.6(3) . .
C8 N4 C1 127.4(3) . .
C7 N5 C6 104.9(2) . .
C7 N5 Mn1 124.3(2) . 2_755
C6 N5 Mn1 130.07(19) . 2_755
C5 O1 Mn1 127.30(17) . .
C5 O2 Mn1 132.06(18) . 1_455

loop_
_geom_bond_atom_site_label_1
_geom_bond_atom_site_label_2
_geom_bond_distance
_geom_bond_site_symmetry_2
C1 N4 1.468(3) .
C1 C2 1.495(4) .
C1 H1A 0.9700 .
C1 H1B 0.9700 .
C2 N3 1.338(4) .
C2 C3 1.359(4) .
C3 N1 1.329(3) .
C3 H3 0.9300 .
C4 N1 1.457(3) .
C4 C5 1.525(3) .
C4 H4A 0.9700 .
C4 H4B 0.9700 .
C5 O1 1.249(3) .
C5 O2 1.252(3) .
C6 C8 1.353(4) .
C6 N5 1.366(4) .
C6 H6 0.9300 .
C7 N5 1.317(3) .
C7 N4 1.338(4) .
C7 H7 0.9300 .
C8 N4 1.363(4) .
C8 H8 0.9300 .
Mn1 O2 2.1753(19) 1_655
Mn1 O2 2.1753(19) 3_655
Mn1 O1 2.2061(19) .
Mn1 O1 2.2061(19) 3_755
Mn1 N5 2.282(2) 4_565
Mn1 N5 2.282(2) 2_745
N1 N2 1.331(3) .
N2 N3 1.320(3) .
N5 Mn1 2.282(2) 2_755
O2 Mn1 2.1753(19) 1_455

loop_
_geom_torsion_atom_site_label_1
_geom_torsion_atom_site_label_2
_geom_torsion_atom_site_label_3
_geom_torsion_atom_site_label_4
_geom_torsion
_geom_torsion_site_symmetry_1
_geom_torsion_site_symmetry_4
N4 C1 C2 N3 -114.5(3) . .
N4 C1 C2 C3 62.3(4) . .
N3 C2 C3 N1 0.6(3) . .
C1 C2 C3 N1 -176.5(3) . .
N1 C4 C5 O1 -1.8(4) . .
N1 C4 C5 O2 -179.7(2) . .
N5 C6 C8 N4 0.2(4) . .
C2 C3 N1 N2 -0.8(3) . .
C2 C3 N1 C4 179.6(2) . .
C5 C4 N1 C3 78.9(3) . .
C5 C4 N1 N2 -100.6(3) . .
C3 N1 N2 N3 0.7(3) . .
C4 N1 N2 N3 -179.6(2) . .
N1 N2 N3 C2 -0.3(4) . .
C3 C2 N3 N2 -0.2(4) . .
C1 C2 N3 N2 177.3(3) . .
N5 C7 N4 C8 0.1(3) . .
N5 C7 N4 C1 174.4(2) . .
C6 C8 N4 C7 -0.2(4) . .
C6 C8 N4 C1 -174.4(3) . .
C2 C1 N4 C7 -108.5(3) . .
C2 C1 N4 C8 64.6(4) . .
N4 C7 N5 C6 0.0(3) . .
N4 C7 N5 Mn1 171.25(17) . 2_755
C8 C6 N5 C7 -0.1(4) . .
C8 C6 N5 Mn1 -170.7(2) . 2_755
O2 C5 O1 Mn1 -24.7(4) . .
C4 C5 O1 Mn1 157.69(19) . .
O2 Mn1 O1 C5 153.1(2) 1_655 .
O2 Mn1 O1 C5 -26.9(2) 3_655 .
O1 Mn1 O1 C5 -80(100) 3_755 .
N5 Mn1 O1 C5 67.4(2) 4_565 .
N5 Mn1 O1 C5 -112.6(2) 2_745 .
O1 C5 O2 Mn1 120.6(3) . 1_455
C4 C5 O2 Mn1 -61.7(3) . 1_455
